data_2017843
loop_
_publ_author_name
'Trilleras, Jorge'
'L\'opez, Luis G.'
'Cobo, Justo'
'Glidewell, Christopher'

_publ_section_title
;
 10-Benzyl-4-oxo-2,3,4,10-tetrahydropyrimido[4,5-<i>b</i>]quinolin-2-iminium
 chloride sesquihydrate: a polarized electronic structure within a complex
 hydrogen-bonded sheet structure
;
_journal_coeditor_code GZ3179
_journal_issue 9
_journal_name_full 'Acta Crystallographica Section C'
_journal_page_first o469
_journal_page_last o472
_journal_paper_doi 10.1107/S010827011003115X
_journal_volume 66
_journal_year 2010
_chemical_formula_iupac 'C18 H15 N4 O +, Cl -, 1.5H2 O'
_chemical_formula_moiety 'C18 H15 N4 O +, Cl -, 1.5(H2 O)'
_chemical_formula_sum 'C18 H18 Cl N4 O2.5'
_chemical_formula_weight 365.82
_chemical_name_systematic
;
10-Benzyl-4-oxo-2,3,4,10-tetrahydropyrimido[4,5-<i>b</i>]quinolin-2-iminium
chloride sesquihydrate
;
_space_group_IT_number 15
_symmetry_cell_setting monoclinic
_symmetry_space_group_name_Hall '-C 2yc'
_symmetry_space_group_name_H-M 'C 1 2/c 1'
_atom_sites_solution_hydrogens geom
_atom_sites_solution_primary direct
_atom_sites_solution_secondary difmap
_cell_angle_alpha 90.00
_cell_angle_beta 134.307(7)
_cell_angle_gamma 90.00
_cell_formula_units_Z 8
_cell_length_a 18.8725(10)
_cell_length_b 18.4777(8)
_cell_length_c 13.417(2)
_cell_measurement_reflns_used 3842
_cell_measurement_temperature 120(2)
_cell_measurement_theta_max 27.50
_cell_measurement_theta_min 3.02
_cell_volume 3348.2(7)
_computing_cell_refinement 'DIRAX/LSQ (Duisenberg <i>et al.</i>, 2000)'
_computing_data_collection 'COLLECT (Hooft, 1999)'
_computing_data_reduction 'EVALCCD (Duisenberg <i>et al.</i>, 2003)'
_computing_molecular_graphics 'PLATON (Spek, 2009)'
_computing_publication_material 'SHELXL97 (Sheldrick, 2008) and PLATON (Spek, 2009)'
_computing_structure_refinement 'SHELXL97 (Sheldrick, 2008)'
_computing_structure_solution 'SHELXS97 (Sheldrick, 2008)'
_diffrn_ambient_temperature 120(2)
_diffrn_detector_area_resol_mean 9.091
_diffrn_measured_fraction_theta_full 0.999
_diffrn_measured_fraction_theta_max 0.999
_diffrn_measurement_device_type 'Bruker Nonius KappaCCD'
_diffrn_measurement_method '\f and \w'
_diffrn_radiation_monochromator graphite
_diffrn_radiation_source 'Bruker Nonius FR591 rotating anode'
_diffrn_radiation_type 'Mo K\a'
_diffrn_radiation_wavelength 0.71073
_diffrn_reflns_av_R_equivalents 0.0848
_diffrn_reflns_av_sigmaI/netI 0.0400
_diffrn_reflns_limit_h_max 22
_diffrn_reflns_limit_h_min -22
_diffrn_reflns_limit_k_max 22
_diffrn_reflns_limit_k_min -22
_diffrn_reflns_limit_l_max 16
_diffrn_reflns_limit_l_min -16
_diffrn_reflns_number 33176
_diffrn_reflns_theta_full 25.50
_diffrn_reflns_theta_max 25.50
_diffrn_reflns_theta_min 3.02
_diffrn_standards_decay_% 0
_diffrn_standards_interval_count 0
_diffrn_standards_interval_time 0
_diffrn_standards_number 0
_exptl_absorpt_coefficient_mu 0.252
_exptl_absorpt_correction_T_max 0.936
_exptl_absorpt_correction_T_min 0.885
_exptl_absorpt_correction_type multi-scan
_exptl_absorpt_process_details '(SADABS; Sheldrick, 2003)'
_exptl_crystal_colour colourless
_exptl_crystal_density_diffrn 1.447
_exptl_crystal_density_method 'not measured'
_exptl_crystal_description block
_exptl_crystal_F_000 1520
_exptl_crystal_size_max 0.41
_exptl_crystal_size_mid 0.25
_exptl_crystal_size_min 0.22
_refine_diff_density_max 0.343
_refine_diff_density_min -0.269
_refine_ls_extinction_method none
_refine_ls_goodness_of_fit_ref 1.062
_refine_ls_hydrogen_treatment mixed
_refine_ls_matrix_type full
_refine_ls_number_parameters 241
_refine_ls_number_reflns 3122
_refine_ls_number_restraints 3
_refine_ls_restrained_S_all 1.061
_refine_ls_R_factor_all 0.0745
_refine_ls_R_factor_gt 0.0442
_refine_ls_shift/su_max 0.001
_refine_ls_shift/su_mean 0.000
_refine_ls_structure_factor_coef Fsqd
_refine_ls_weighting_details 'w=1/[\s^2^(Fo^2^)+(0.0424P)^2^+5.0661P] where P=(Fo^2^+2Fc^2^)/3'
_refine_ls_weighting_scheme calc
_refine_ls_wR_factor_gt 0.0939
_refine_ls_wR_factor_ref 0.1066
_reflns_number_gt 2297
_reflns_number_total 3122
_reflns_threshold_expression I>2\s(I)
_cod_data_source_file gz3179.cif
_cod_data_source_block I
_cod_original_sg_symbol_H-M 'C 2/c'
_cod_original_formula_sum 'C18 H18 Cl1 N4 O2.5'
_cod_database_code 2017843
_cod_database_fobs_code 2017843

loop_
_symmetry_equiv_pos_as_xyz
'x, y, z'
'-x, y, -z+1/2'
'x+1/2, y+1/2, z'
'-x+1/2, y+1/2, -z+1/2'
'-x, -y, -z'
'x, -y, z-1/2'
'-x+1/2, -y+1/2, -z'
'x+1/2, -y+1/2, z-1/2'

loop_
_atom_site_type_symbol
_atom_site_label
_atom_site_fract_x
_atom_site_fract_y
_atom_site_fract_z
_atom_site_U_iso_or_equiv
_atom_site_adp_type
_atom_site_calc_flag
_atom_site_refinement_flags
_atom_site_occupancy
_atom_site_disorder_assembly
_atom_site_disorder_group
N N1 0.28366(14) 0.40754(11) 0.6729(2) 0.0212(5) Uani d . 1 . .
C C2 0.28792(17) 0.33596(14) 0.6676(2) 0.0219(5) Uani d . 1 . .
N N3 0.20691(14) 0.29246(11) 0.5844(2) 0.0227(5) Uani d . 1 . .
H H3 0.2130 0.2384 0.5851 0.027 Uiso d R 1 . .
C C4 0.11264(17) 0.31881(13) 0.4844(2) 0.0230(5) Uani d . 1 . .
C C4A 0.10571(17) 0.39758(13) 0.4807(2) 0.0208(5) Uani d . 1 . .
C C5 0.01754(17) 0.43065(13) 0.3871(2) 0.0221(5) Uani d . 1 . .
H H5 -0.0408 0.4028 0.3199 0.027 Uiso calc R 1 . .
C C5A 0.01147(17) 0.50636(13) 0.3883(2) 0.0221(5) Uani d . 1 . .
C C6 -0.07907(18) 0.54281(14) 0.2909(3) 0.0256(6) Uani d . 1 . .
H H6 -0.1380 0.5161 0.2213 0.031 Uiso calc R 1 . .
C C7 -0.08343(19) 0.61584(14) 0.2949(3) 0.0285(6) Uani d . 1 . .
H H7 -0.1447 0.6404 0.2267 0.034 Uiso calc R 1 . .
C C8 0.00229(19) 0.65428(14) 0.3994(3) 0.0291(6) Uani d . 1 . .
H H8 -0.0015 0.7053 0.4035 0.035 Uiso calc R 1 . .
C C9 0.09212(19) 0.62104(13) 0.4967(3) 0.0254(6) Uani d . 1 . .
H H9 0.1498 0.6487 0.5672 0.031 Uiso calc R 1 . .
C C9A 0.09856(17) 0.54620(13) 0.4916(2) 0.0219(5) Uani d . 1 . .
N N10 0.18806(14) 0.51003(10) 0.58560(19) 0.0206(4) Uani d . 1 . .
C C10A 0.19477(17) 0.43727(13) 0.5820(2) 0.0196(5) Uani d . 1 . .
N N2 0.37444(14) 0.30473(11) 0.7505(2) 0.0261(5) Uani d . 1 . .
H H21 0.4296 0.3276 0.7958 0.031 Uiso d R 1 . .
H H22 0.3772 0.2569 0.7381 0.031 Uiso d R 1 . .
O O4 0.04242(13) 0.27879(9) 0.40847(19) 0.0350(5) Uani d . 1 . .
C C101 0.28004(17) 0.55194(13) 0.6920(2) 0.0230(5) Uani d . 1 . .
H H10A 0.3337 0.5185 0.7650 0.028 Uiso calc R 1 . .
H H10B 0.2694 0.5869 0.7365 0.028 Uiso calc R 1 . .
C C111 0.31152(17) 0.59210(13) 0.6315(2) 0.0207(5) Uani d . 1 . .
C C112 0.3348(2) 0.66459(14) 0.6589(3) 0.0311(6) Uani d . 1 . .
H H112 0.3304 0.6894 0.7164 0.037 Uiso calc R 1 . .
C C113 0.3642(2) 0.70135(15) 0.6040(3) 0.0348(7) Uani d . 1 . .
H H113 0.3810 0.7512 0.6247 0.042 Uiso calc R 1 . .
C C114 0.3695(2) 0.66629(17) 0.5195(3) 0.0400(7) Uani d . 1 . .
H H114 0.3888 0.6918 0.4802 0.048 Uiso calc R 1 . .
C C115 0.3469(2) 0.59412(17) 0.4921(3) 0.0438(8) Uani d . 1 . .
H H115 0.3508 0.5696 0.4339 0.053 Uiso calc R 1 . .
C C116 0.31856(19) 0.55699(14) 0.5480(3) 0.0301(6) Uani d . 1 . .
H H116 0.3037 0.5068 0.5291 0.036 Uiso calc R 1 . .
Cl Cl1 0.26888(4) 0.13346(3) 0.62419(6) 0.02335(17) Uani d . 1 . .
O O1 0.53555(13) 0.40476(11) 0.8831(2) 0.0353(5) Uani d D 1 . .
H H11 0.527(2) 0.4339(15) 0.921(3) 0.053 Uiso d D 1 . .
H H12 0.5928(15) 0.3928(17) 0.937(3) 0.053 Uiso d D 1 . .
O O2 0.5044(3) 0.4776(2) 1.0251(5) 0.0466(11) Uani d P 0.50 . .

loop_
_atom_site_aniso_label
_atom_site_aniso_U_11
_atom_site_aniso_U_22
_atom_site_aniso_U_33
_atom_site_aniso_U_12
_atom_site_aniso_U_13
_atom_site_aniso_U_23
N1 0.0187(10) 0.0223(12) 0.0199(10) -0.0026(8) 0.0125(10) -0.0007(9)
C2 0.0217(13) 0.0272(14) 0.0192(12) -0.0025(10) 0.0151(12) 0.0002(10)
N3 0.0222(11) 0.0191(11) 0.0261(11) -0.0014(8) 0.0166(10) -0.0002(9)
C4 0.0199(12) 0.0250(14) 0.0228(13) -0.0019(11) 0.0144(11) -0.0022(11)
C4A 0.0221(12) 0.0224(13) 0.0216(13) -0.0014(10) 0.0167(11) -0.0008(10)
C5 0.0234(13) 0.0265(14) 0.0196(12) -0.0013(10) 0.0162(11) 0.0000(10)
C5A 0.0262(13) 0.0256(13) 0.0236(13) 0.0010(10) 0.0207(12) 0.0019(10)
C6 0.0260(13) 0.0317(15) 0.0254(13) 0.0024(11) 0.0203(12) 0.0026(11)
C7 0.0311(14) 0.0290(15) 0.0336(15) 0.0076(11) 0.0256(13) 0.0104(12)
C8 0.0389(15) 0.0222(14) 0.0429(16) 0.0009(11) 0.0347(15) 0.0031(12)
C9 0.0310(14) 0.0249(14) 0.0339(14) -0.0029(11) 0.0276(13) -0.0002(11)
C9A 0.0255(13) 0.0246(14) 0.0253(13) -0.0010(10) 0.0212(12) 0.0018(10)
N10 0.0233(10) 0.0205(11) 0.0213(10) -0.0027(8) 0.0167(10) -0.0026(8)
C10A 0.0239(13) 0.0232(13) 0.0184(12) -0.0032(10) 0.0172(11) -0.0016(10)
N2 0.0198(10) 0.0247(12) 0.0260(11) -0.0006(9) 0.0132(10) -0.0003(9)
O4 0.0231(10) 0.0247(10) 0.0420(11) -0.0055(8) 0.0171(9) -0.0075(9)
C101 0.0254(13) 0.0225(13) 0.0217(12) -0.0067(10) 0.0167(12) -0.0057(10)
C111 0.0172(11) 0.0230(13) 0.0194(12) -0.0011(10) 0.0119(11) -0.0015(10)
C112 0.0376(15) 0.0267(14) 0.0401(16) -0.0076(12) 0.0313(14) -0.0098(12)
C113 0.0405(16) 0.0283(15) 0.0446(17) -0.0114(12) 0.0330(15) -0.0074(13)
C114 0.0490(18) 0.0439(18) 0.0428(17) -0.0197(14) 0.0379(16) -0.0089(14)
C115 0.062(2) 0.0455(19) 0.0514(19) -0.0244(16) 0.0499(19) -0.0241(15)
C116 0.0347(15) 0.0264(14) 0.0345(15) -0.0088(12) 0.0262(13) -0.0092(12)
Cl1 0.0217(3) 0.0243(3) 0.0228(3) 0.0001(3) 0.0151(3) 0.0014(3)
O1 0.0230(10) 0.0315(11) 0.0369(11) 0.0013(8) 0.0156(9) -0.0021(9)
O2 0.032(2) 0.047(3) 0.046(3) -0.001(2) 0.022(2) -0.003(2)

loop_
_atom_type_symbol
_atom_type_description
_atom_type_scat_dispersion_real
_atom_type_scat_dispersion_imag
_atom_type_scat_source
C C 0.0033 0.0016 'International Tables Vol C Tables 4.2.6.8 and 6.1.1.4'
H H 0.0000 0.0000 'International Tables Vol C Tables 4.2.6.8 and 6.1.1.4'
Cl Cl 0.1484 0.1585 'International Tables Vol C Tables 4.2.6.8 and 6.1.1.4'
N N 0.0061 0.0033 'International Tables Vol C Tables 4.2.6.8 and 6.1.1.4'
O O 0.0106 0.0060 'International Tables Vol C Tables 4.2.6.8 and 6.1.1.4'

loop_
_geom_angle_atom_site_label_1
_geom_angle_atom_site_label_2
_geom_angle_atom_site_label_3
_geom_angle_site_symmetry_1
_geom_angle_site_symmetry_3
_geom_angle
_geom_angle_publ_flag
C10A N1 C2 . . 116.7(2) ?
N2 C2 N1 . . 118.8(2) ?
N2 C2 N3 . . 117.3(2) ?
N1 C2 N3 . . 123.8(2) ?
C2 N3 C4 . . 122.8(2) ?
C2 N3 H3 . . 121.7 ?
C4 N3 H3 . . 115.2 ?
O4 C4 N3 . . 121.3(2) ?
O4 C4 C4A . . 124.3(2) ?
N3 C4 C4A . . 114.4(2) ?
C5 C4A C10A . . 121.7(2) ?
C5 C4A C4 . . 120.6(2) ?
C10A C4A C4 . . 117.7(2) ?
C4A C5 C5A . . 120.0(2) ?
C4A C5 H5 . . 120.0 ?
C5A C5 H5 . . 120.0 ?
C6 C5A C5 . . 121.6(2) ?
C6 C5A C9A . . 119.5(2) ?
C5 C5A C9A . . 118.9(2) ?
C7 C6 C5A . . 120.7(2) ?
C7 C6 H6 . . 119.7 ?
C5A C6 H6 . . 119.7 ?
C6 C7 C8 . . 119.4(2) ?
C6 C7 H7 . . 120.3 ?
C8 C7 H7 . . 120.3 ?
C9 C8 C7 . . 122.0(2) ?
C9 C8 H8 . . 119.0 ?
C7 C8 H8 . . 119.0 ?
C8 C9 C9A . . 119.5(2) ?
C8 C9 H9 . . 120.3 ?
C9A C9 H9 . . 120.3 ?
N10 C9A C9 . . 121.8(2) ?
N10 C9A C5A . . 119.2(2) ?
C9 C9A C5A . . 119.0(2) ?
C10A N10 C9A . . 122.1(2) ?
C10A N10 C101 . . 118.6(2) ?
C9A N10 C101 . . 119.3(2) ?
N1 C10A N10 . . 118.0(2) ?
N1 C10A C4A . . 124.0(2) ?
N10 C10A C4A . . 118.0(2) ?
C2 N2 H21 . . 124.0 ?
C2 N2 H22 . . 118.2 ?
H21 N2 H22 . . 114.3 ?
N10 C101 C111 . . 112.30(19) ?
N10 C101 H10A . . 109.1 ?
C111 C101 H10A . . 109.1 ?
N10 C101 H10B . . 109.1 ?
C111 C101 H10B . . 109.1 ?
H10A C101 H10B . . 107.9 ?
C112 C111 C116 . . 118.7(2) ?
C112 C111 C101 . . 120.8(2) ?
C116 C111 C101 . . 120.5(2) ?
C113 C112 C111 . . 120.7(2) ?
C113 C112 H112 . . 119.6 ?
C111 C112 H112 . . 119.6 ?
C114 C113 C112 . . 120.1(3) ?
C114 C113 H113 . . 120.0 ?
C112 C113 H113 . . 120.0 ?
C113 C114 C115 . . 119.6(3) ?
C113 C114 H114 . . 120.2 ?
C115 C114 H114 . . 120.2 ?
C116 C115 C114 . . 120.6(3) ?
C116 C115 H115 . . 119.7 ?
C114 C115 H115 . . 119.7 ?
C115 C116 C111 . . 120.3(2) ?
C115 C116 H116 . . 119.8 ?
C111 C116 H116 . . 119.8 ?
H11 O1 H12 . . 110(2) ?

loop_
_geom_bond_atom_site_label_1
_geom_bond_atom_site_label_2
_geom_bond_site_symmetry_2
_geom_bond_distance
_geom_bond_publ_flag
N1 C2 . 1.330(3) y
C2 N3 . 1.358(3) y
N3 C4 . 1.367(3) y
C4 C4A . 1.459(3) y
C4A C5 . 1.342(3) y
C5 C5A . 1.405(3) y
C5A C6 . 1.401(3) y
C6 C7 . 1.355(3) y
C7 C8 . 1.385(4) y
C8 C9 . 1.365(4) y
C9 C9A . 1.394(3) y
C9A N10 . 1.384(3) y
N10 C10A . 1.354(3) y
C10A N1 . 1.321(3) y
C4A C10A . 1.421(3) y
C5A C9A . 1.408(3) y
C2 N2 . 1.304(3) y
C4 O4 . 1.206(3) y
N3 H3 . 1.0052 ?
C5 H5 . 0.9500 ?
C6 H6 . 0.9500 ?
C7 H7 . 0.9500 ?
C8 H8 . 0.9500 ?
C9 H9 . 0.9500 ?
N10 C101 . 1.480(3) ?
N2 H21 . 0.8643 ?
N2 H22 . 0.9072 ?
C101 C111 . 1.495(3) ?
C101 H10A . 0.9900 ?
C101 H10B . 0.9900 ?
C111 C112 . 1.377(3) ?
C111 C116 . 1.380(3) ?
C112 C113 . 1.373(4) ?
C112 H112 . 0.9500 ?
C113 C114 . 1.368(4) ?
C113 H113 . 0.9500 ?
C114 C115 . 1.370(4) ?
C114 H114 . 0.9500 ?
C115 C116 . 1.370(4) ?
C115 H115 . 0.9500 ?
C116 H116 . 0.9500 ?
O1 H11 . 0.83(4) ?
O1 H12 . 0.81(4) ?
O2 O2 5_667 1.005(8) ?

loop_
_geom_hbond_atom_site_label_D
_geom_hbond_atom_site_label_H
_geom_hbond_atom_site_label_A
_geom_hbond_site_symmetry_A
_geom_hbond_distance_DH
_geom_hbond_distance_HA
_geom_hbond_distance_DA
_geom_hbond_angle_DHA
_geom_hbond_publ_flag
N2 H21 O1 . 0.86 2.03 2.876(4) 165 y
N2 H22 Cl1 . 0.91 2.71 3.484(2) 144 y
N2 H22 O4 8_556 0.91 2.33 2.745(3) 108 y
N3 H3 Cl1 . 1.00 2.09 3.068(2) 163 y
O1 H11 O2 . 0.83(4) 1.90(4) 2.711(7) 165(3) y
O1 H11 O2 5_667 0.83(4) 2.04(4) 2.847(6) 165(3) y
O1 H12 Cl1 8_556 0.81(3) 2.43(3) 3.233(3) 172(3) y
C5 H5 Cl1 8_455 0.95 2.66 3.570(3) 161 y
C101 H10A O2 5_667 0.99 2.29 3.112(6) 139 y
C101 H10B Cl1 4_556 0.99 2.58 3.519(3) 159 y

loop_
_geom_torsion_atom_site_label_1
_geom_torsion_atom_site_label_2
_geom_torsion_atom_site_label_3
_geom_torsion_atom_site_label_4
_geom_torsion_site_symmetry_1
_geom_torsion_site_symmetry_2
_geom_torsion_site_symmetry_3
_geom_torsion_site_symmetry_4
_geom_torsion
_geom_torsion_publ_flag
C10A N1 C2 N2 . . . . 176.5(2) ?
C10A N1 C2 N3 . . . . -6.3(3) ?
N2 C2 N3 C4 . . . . -173.9(2) ?
N1 C2 N3 C4 . . . . 8.8(4) ?
C2 N3 C4 O4 . . . . 177.1(2) ?
C2 N3 C4 C4A . . . . -3.9(3) ?
O4 C4 C4A C5 . . . . -1.4(4) ?
N3 C4 C4A C5 . . . . 179.7(2) ?
O4 C4 C4A C10A . . . . 176.6(2) ?
N3 C4 C4A C10A . . . . -2.3(3) ?
C10A C4A C5 C5A . . . . -0.5(3) ?
C4 C4A C5 C5A . . . . 177.4(2) ?
C4A C5 C5A C6 . . . . 179.0(2) ?
C4A C5 C5A C9A . . . . -2.1(3) ?
C5 C5A C6 C7 . . . . 179.2(2) ?
C9A C5A C6 C7 . . . . 0.3(3) ?
C5A C6 C7 C8 . . . . -2.1(4) ?
C6 C7 C8 C9 . . . . 2.0(4) ?
C7 C8 C9 C9A . . . . 0.0(4) ?
C8 C9 C9A N10 . . . . 178.5(2) ?
C8 C9 C9A C5A . . . . -1.8(3) ?
C6 C5A C9A N10 . . . . -178.6(2) ?
C5 C5A C9A N10 . . . . 2.5(3) ?
C6 C5A C9A C9 . . . . 1.7(3) ?
C5 C5A C9A C9 . . . . -177.3(2) ?
C9 C9A N10 C10A . . . . 179.5(2) ?
C5A C9A N10 C10A . . . . -0.3(3) ?
C9 C9A N10 C101 . . . . -1.9(3) ?
C5A C9A N10 C101 . . . . 178.40(19) ?
C2 N1 C10A N10 . . . . 179.5(2) ?
C2 N1 C10A C4A . . . . -0.5(3) ?
C9A N10 C10A N1 . . . . 177.8(2) ?
C101 N10 C10A N1 . . . . -0.9(3) ?
C9A N10 C10A C4A . . . . -2.2(3) ?
C101 N10 C10A C4A . . . . 179.07(19) ?
C5 C4A C10A N1 . . . . -177.3(2) ?
C4 C4A C10A N1 . . . . 4.7(3) ?
C5 C4A C10A N10 . . . . 2.7(3) ?
C4 C4A C10A N10 . . . . -175.3(2) ?
C10A N10 C101 C111 . . . . 104.9(2) ?
C9A N10 C101 C111 . . . . -73.8(3) ?
N10 C101 C111 C112 . . . . 130.2(2) ?
N10 C101 C111 C116 . . . . -50.3(3) ?
C116 C111 C112 C113 . . . . 0.1(4) ?
C101 C111 C112 C113 . . . . 179.6(2) ?
C111 C112 C113 C114 . . . . 0.9(4) ?
C112 C113 C114 C115 . . . . -1.1(5) ?
C113 C114 C115 C116 . . . . 0.3(5) ?
C114 C115 C116 C111 . . . . 0.7(5) ?
C112 C111 C116 C115 . . . . -0.9(4) ?
C101 C111 C116 C115 . . . . 179.6(3) ?
